data_4036101
loop_
_publ_author_name
'Hinkle, Robert James'
'Speer, Daniel John'
'Carnell, Brendon Baxter'
'Kanter, Bethany Lynch'
'Pike, Robert D.'

_publ_section_title
;
 Mild, Modular and Convergent Synthesis of Helical Naphtho[2,1-c]chromenes
 via a Multistep Cyclization/aromatization Cascade Sequence.
;
_journal_name_full 'The Journal of organic chemistry'
_journal_paper_doi 10.1021/acs.joc.9b02058
_journal_year 2019
_chemical_formula_moiety 'C23 H15 Br O'
_chemical_formula_sum 'C23 H15 Br O'
_chemical_formula_weight 387.26
_space_group_crystal_system monoclinic
_space_group_IT_number 14
_space_group_name_Hall '-P 2ybc'
_space_group_name_H-M_alt 'P 1 21/c 1'
_atom_sites_solution_hydrogens geom
_audit_creation_method SHELXL-2014/5
_cell_angle_alpha 90
_cell_angle_beta 100.360(4)
_cell_angle_gamma 90
_cell_formula_units_Z 4
_cell_length_a 11.298(3)
_cell_length_b 15.006(3)
_cell_length_c 9.832(2)
_cell_measurement_reflns_used 9965
_cell_measurement_temperature 100(2)
_cell_measurement_theta_max 26.08
_cell_measurement_theta_min 2.28
_cell_volume 1639.7(6)
_computing_cell_refinement 'SAINTPLUS (Bruker AXS, 2004)'
_computing_data_collection 'APEX3 (Bruker AXS, 2015)'
_computing_data_reduction SAINTPLUS
_computing_molecular_graphics 'SHELXLE (Hubschle, 2011)'
_computing_publication_material 'Mercury 3.7 (CCDC, 2016)'
_computing_structure_refinement 'SHELXL-2014/5 (Sheldrick, 2014)'
_computing_structure_solution 'SHELXS97 (Sheldrick, 1997)'
_diffrn_ambient_temperature 100(2)
_diffrn_measured_fraction_theta_full 1.000
_diffrn_measured_fraction_theta_max 0.995
_diffrn_measurement_device_type 'Bruker SMART APEX II CCD'
_diffrn_measurement_method '\w and \y'
_diffrn_radiation_monochromator graphite
_diffrn_radiation_source 'fine-focus sealed tube'
_diffrn_radiation_type MoK\a
_diffrn_radiation_wavelength 0.71073
_diffrn_reflns_av_R_equivalents 0.0234
_diffrn_reflns_av_unetI/netI 0.0133
_diffrn_reflns_Laue_measured_fraction_full 1.000
_diffrn_reflns_Laue_measured_fraction_max 0.995
_diffrn_reflns_limit_h_max 13
_diffrn_reflns_limit_h_min -13
_diffrn_reflns_limit_k_max 18
_diffrn_reflns_limit_k_min -18
_diffrn_reflns_limit_l_max 12
_diffrn_reflns_limit_l_min -11
_diffrn_reflns_number 24765
_diffrn_reflns_point_group_measured_fraction_full 1.000
_diffrn_reflns_point_group_measured_fraction_max 0.995
_diffrn_reflns_theta_full 25.242
_diffrn_reflns_theta_max 26.080
_diffrn_reflns_theta_min 1.832
_exptl_absorpt_coefficient_mu 2.514
_exptl_absorpt_correction_T_max 0.8483
_exptl_absorpt_correction_T_min 0.4359
_exptl_absorpt_correction_type numerical
_exptl_absorpt_process_details 'SADABS (Sheldrick, 2004)'
_exptl_crystal_colour colourless
_exptl_crystal_density_diffrn 1.569
_exptl_crystal_description plate
_exptl_crystal_F_000 784
_exptl_crystal_size_max 0.500
_exptl_crystal_size_mid 0.320
_exptl_crystal_size_min 0.080
_refine_diff_density_max 0.372
_refine_diff_density_min -0.268
_refine_diff_density_rms 0.056
_refine_ls_extinction_method none
_refine_ls_goodness_of_fit_ref 1.067
_refine_ls_hydrogen_treatment constr
_refine_ls_matrix_type full
_refine_ls_number_parameters 226
_refine_ls_number_reflns 3229
_refine_ls_number_restraints 0
_refine_ls_restrained_S_all 1.067
_refine_ls_R_factor_all 0.0236
_refine_ls_R_factor_gt 0.0214
_refine_ls_shift/su_max 0.000
_refine_ls_shift/su_mean 0.000
_refine_ls_structure_factor_coef Fsqd
_refine_ls_weighting_details 'w=1/[\s^2^(Fo^2^)+(0.0347P)^2^+0.8455P] where P=(Fo^2^+2Fc^2^)/3'
_refine_ls_weighting_scheme calc
_refine_ls_wR_factor_gt 0.0579
_refine_ls_wR_factor_ref 0.0592
_reflns_Friedel_coverage 0.000
_reflns_number_gt 3019
_reflns_number_total 3229
_reflns_threshold_expression 'I > 2\s(I)'
_cod_data_source_file jo9b02058_si_002.cif
_cod_data_source_block RJH033_a
_cod_original_sg_symbol_H-M 'P 21/c'
_cod_database_code 4036101
_shelx_space_group_comment
;
The symmetry employed for this shelxl refinement is uniquely defined
by the following loop, which should always be used as a source of
symmetry information in preference to the above space-group names.
They are only intended as comments.
;
_shelx_estimated_absorpt_t_min 0.366
_shelx_estimated_absorpt_t_max 0.824
_shelxl_version_number 2014/5

loop_
_space_group_symop_operation_xyz
'x, y, z'
'-x, y+1/2, -z+1/2'
'-x, -y, -z'
'x, -y-1/2, z-1/2'

loop_
_atom_site_label
_atom_site_type_symbol
_atom_site_fract_x
_atom_site_fract_y
_atom_site_fract_z
_atom_site_U_iso_or_equiv
_atom_site_adp_type
_atom_site_occupancy
_atom_site_site_symmetry_order
_atom_site_calc_flag
_atom_site_refinement_flags_posn
_atom_site_refinement_flags_adp
Br1 Br 0.07126(2) 0.68685(2) 0.33101(2) 0.02058(7) Uani 1 1 d . .
O1 O 0.54521(10) 0.56702(7) 0.81411(11) 0.0160(2) Uani 1 1 d . .
C1 C 0.56623(14) 0.62466(10) 0.70177(15) 0.0140(3) Uani 1 1 d . .
H1 H 0.6208 0.5934 0.6477 0.017 Uiso 1 1 calc R U
C2 C 0.62631(14) 0.70975(10) 0.76159(15) 0.0132(3) Uani 1 1 d . .
C3 C 0.59936(14) 0.79260(10) 0.69552(16) 0.0145(3) Uani 1 1 d . .
H3 H 0.5396 0.7961 0.6143 0.017 Uiso 1 1 calc R U
C4 C 0.65886(14) 0.86789(10) 0.74785(16) 0.0150(3) Uani 1 1 d . .
H4 H 0.6437 0.9228 0.6997 0.018 Uiso 1 1 calc R U
C5 C 0.74294(13) 0.86470(10) 0.87318(15) 0.0136(3) Uani 1 1 d . .
C6 C 0.80015(14) 0.94367(10) 0.93150(16) 0.0169(3) Uani 1 1 d . .
H6 H 0.7859 0.9983 0.8826 0.020 Uiso 1 1 calc R U
C7 C 0.87544(15) 0.94213(10) 1.05699(17) 0.0186(3) Uani 1 1 d . .
H7 H 0.9149 0.9951 1.0937 0.022 Uiso 1 1 calc R U
C8 C 0.89420(14) 0.86169(11) 1.13155(16) 0.0169(3) Uani 1 1 d . .
H8 H 0.9435 0.8612 1.2207 0.020 Uiso 1 1 calc R U
C9 C 0.84225(13) 0.78422(10) 1.07700(16) 0.0144(3) Uani 1 1 d . .
H9 H 0.8559 0.7308 1.1293 0.017 Uiso 1 1 calc R U
C10 C 0.76840(13) 0.78181(10) 0.94406(16) 0.0132(3) Uani 1 1 d . .
C11 C 0.71330(14) 0.70235(10) 0.87984(15) 0.0125(3) Uani 1 1 d . .
C12 C 0.74176(14) 0.61144(10) 0.93355(15) 0.0131(3) Uani 1 1 d . .
C13 C 0.85163(14) 0.58385(10) 1.01210(15) 0.0153(3) Uani 1 1 d . .
H13 H 0.9175 0.6241 1.0276 0.018 Uiso 1 1 calc R U
C14 C 0.86574(15) 0.49868(11) 1.06759(16) 0.0179(3) Uani 1 1 d . .
H14 H 0.9406 0.4814 1.1215 0.021 Uiso 1 1 calc R U
C15 C 0.77067(15) 0.43873(10) 1.04450(16) 0.0193(3) Uani 1 1 d . .
H15 H 0.7793 0.3815 1.0863 0.023 Uiso 1 1 calc R U
C16 C 0.66283(15) 0.46238(10) 0.96021(16) 0.0176(3) Uani 1 1 d . .
H16 H 0.5981 0.4211 0.9424 0.021 Uiso 1 1 calc R U
C17 C 0.65091(14) 0.54693(10) 0.90245(15) 0.0143(3) Uani 1 1 d . .
C18 C 0.44563(14) 0.63827(10) 0.61041(16) 0.0143(3) Uani 1 1 d . .
C19 C 0.42704(14) 0.61544(10) 0.47142(16) 0.0156(3) Uani 1 1 d . .
H19 H 0.4908 0.5897 0.4337 0.019 Uiso 1 1 calc R U
C20 C 0.31606(14) 0.62982(10) 0.38646(16) 0.0168(3) Uani 1 1 d . .
H20 H 0.3036 0.6143 0.2913 0.020 Uiso 1 1 calc R U
C21 C 0.22434(14) 0.66725(10) 0.44359(16) 0.0151(3) Uani 1 1 d . .
C22 C 0.23991(15) 0.69061(10) 0.58265(18) 0.0179(3) Uani 1 1 d . .
H22 H 0.1758 0.7162 0.6201 0.021 Uiso 1 1 calc R U
C23 C 0.35107(15) 0.67574(10) 0.66533(17) 0.0172(3) Uani 1 1 d . .
H23 H 0.3632 0.6912 0.7605 0.021 Uiso 1 1 calc R U

loop_
_atom_site_aniso_label
_atom_site_aniso_U_11
_atom_site_aniso_U_22
_atom_site_aniso_U_33
_atom_site_aniso_U_23
_atom_site_aniso_U_13
_atom_site_aniso_U_12
Br1 0.01516(10) 0.02202(10) 0.02265(11) 0.00752(6) -0.00174(7) 0.00056(6)
O1 0.0161(5) 0.0149(5) 0.0161(5) 0.0032(4) 0.0008(4) -0.0032(4)
C1 0.0167(8) 0.0122(7) 0.0133(7) 0.0005(5) 0.0030(6) -0.0005(6)
C2 0.0136(7) 0.0132(7) 0.0135(7) -0.0006(6) 0.0047(6) -0.0007(6)
C3 0.0141(8) 0.0166(7) 0.0127(7) 0.0018(6) 0.0020(6) 0.0019(6)
C4 0.0168(8) 0.0124(7) 0.0169(7) 0.0038(6) 0.0058(6) 0.0030(6)
C5 0.0135(7) 0.0124(7) 0.0161(7) 0.0004(5) 0.0062(6) 0.0000(6)
C6 0.0195(8) 0.0110(7) 0.0214(8) 0.0010(6) 0.0067(6) -0.0004(6)
C7 0.0189(8) 0.0131(7) 0.0240(8) -0.0045(6) 0.0043(6) -0.0033(6)
C8 0.0148(7) 0.0173(8) 0.0179(8) -0.0021(6) 0.0013(6) 0.0006(6)
C9 0.0139(7) 0.0131(7) 0.0164(7) 0.0012(6) 0.0031(6) 0.0014(6)
C10 0.0112(7) 0.0134(7) 0.0159(7) -0.0003(6) 0.0052(6) 0.0002(6)
C11 0.0127(7) 0.0124(7) 0.0134(7) 0.0003(5) 0.0048(6) 0.0002(6)
C12 0.0167(7) 0.0124(7) 0.0111(7) -0.0001(5) 0.0051(6) 0.0007(6)
C13 0.0163(8) 0.0144(7) 0.0156(7) -0.0006(6) 0.0039(6) 0.0011(6)
C14 0.0204(8) 0.0164(8) 0.0168(8) 0.0009(6) 0.0033(6) 0.0054(6)
C15 0.0289(9) 0.0121(7) 0.0177(8) 0.0023(6) 0.0063(7) 0.0039(6)
C16 0.0229(8) 0.0127(7) 0.0174(8) -0.0017(6) 0.0043(6) -0.0033(6)
C17 0.0169(7) 0.0139(7) 0.0121(7) -0.0017(5) 0.0030(6) 0.0007(6)
C18 0.0154(7) 0.0111(7) 0.0161(8) 0.0001(5) 0.0023(6) -0.0018(6)
C19 0.0159(8) 0.0147(7) 0.0168(8) -0.0008(6) 0.0043(6) -0.0005(6)
C20 0.0197(8) 0.0172(8) 0.0131(7) -0.0004(6) 0.0019(6) -0.0015(6)
C21 0.0133(7) 0.0121(7) 0.0184(8) 0.0038(6) -0.0011(6) -0.0025(6)
C22 0.0175(8) 0.0171(8) 0.0199(8) -0.0004(6) 0.0056(6) 0.0021(6)
C23 0.0202(8) 0.0175(8) 0.0142(8) -0.0029(6) 0.0035(6) -0.0005(6)

loop_
_atom_type_symbol
_atom_type_description
_atom_type_scat_dispersion_real
_atom_type_scat_dispersion_imag
_atom_type_scat_source
C C 0.0033 0.0016 'International Tables Vol C Tables 4.2.6.8 and 6.1.1.4'
H H 0.0000 0.0000 'International Tables Vol C Tables 4.2.6.8 and 6.1.1.4'
Br Br -0.2901 2.4595 'International Tables Vol C Tables 4.2.6.8 and 6.1.1.4'
O O 0.0106 0.0060 'International Tables Vol C Tables 4.2.6.8 and 6.1.1.4'

loop_
_geom_angle_atom_site_label_1
_geom_angle_atom_site_label_2
_geom_angle_atom_site_label_3
_geom_angle
C17 O1 C1 111.54(11)
O1 C1 C18 106.25(12)
O1 C1 C2 109.22(12)
C18 C1 C2 114.31(12)
O1 C1 H1 109.0
C18 C1 H1 109.0
C2 C1 H1 109.0
C11 C2 C3 121.27(14)
C11 C2 C1 117.33(13)
C3 C2 C1 121.32(14)
C4 C3 C2 120.29(14)
C4 C3 H3 119.9
C2 C3 H3 119.9
C3 C4 C5 120.50(14)
C3 C4 H4 119.8
C5 C4 H4 119.8
C4 C5 C6 120.58(14)
C4 C5 C10 119.92(14)
C6 C5 C10 119.48(14)
C7 C6 C5 120.95(14)
C7 C6 H6 119.5
C5 C6 H6 119.5
C6 C7 C8 119.68(15)
C6 C7 H7 120.2
C8 C7 H7 120.2
C9 C8 C7 120.71(15)
C9 C8 H8 119.6
C7 C8 H8 119.6
C8 C9 C10 121.51(15)
C8 C9 H9 119.2
C10 C9 H9 119.2
C9 C10 C5 117.40(14)
C9 C10 C11 124.21(14)
C5 C10 C11 118.31(14)
C2 C11 C10 119.21(14)
C2 C11 C12 116.74(14)
C10 C11 C12 124.04(14)
C13 C12 C17 117.18(14)
C13 C12 C11 125.73(14)
C17 C12 C11 117.08(14)
C14 C13 C12 121.10(15)
C14 C13 H13 119.5
C12 C13 H13 119.5
C13 C14 C15 120.12(15)
C13 C14 H14 119.9
C15 C14 H14 119.9
C14 C15 C16 120.08(15)
C14 C15 H15 120.0
C16 C15 H15 120.0
C17 C16 C15 119.20(15)
C17 C16 H16 120.4
C15 C16 H16 120.4
O1 C17 C16 117.89(14)
O1 C17 C12 120.21(13)
C16 C17 C12 121.88(14)
C19 C18 C23 119.24(14)
C19 C18 C1 120.98(14)
C23 C18 C1 119.77(14)
C18 C19 C20 120.86(14)
C18 C19 H19 119.6
C20 C19 H19 119.6
C21 C20 C19 118.59(14)
C21 C20 H20 120.7
C19 C20 H20 120.7
C20 C21 C22 121.98(15)
C20 C21 Br1 119.73(12)
C22 C21 Br1 118.29(12)
C23 C22 C21 118.47(15)
C23 C22 H22 120.8
C21 C22 H22 120.8
C22 C23 C18 120.85(15)
C22 C23 H23 119.6
C18 C23 H23 119.6

loop_
_geom_bond_atom_site_label_1
_geom_bond_atom_site_label_2
_geom_bond_distance
Br1 C21 1.9012(16)
O1 C17 1.3777(18)
O1 C1 1.4555(17)
C1 C18 1.505(2)
C1 C2 1.514(2)
C1 H1 1.0000
C2 C11 1.385(2)
C2 C3 1.410(2)
C3 C4 1.367(2)
C3 H3 0.9500
C4 C5 1.415(2)
C4 H4 0.9500
C5 C6 1.420(2)
C5 C10 1.430(2)
C6 C7 1.367(2)
C6 H6 0.9500
C7 C8 1.408(2)
C7 H7 0.9500
C8 C9 1.368(2)
C8 H8 0.9500
C9 C10 1.419(2)
C9 H9 0.9500
C10 C11 1.437(2)
C11 C12 1.477(2)
C12 C13 1.401(2)
C12 C17 1.404(2)
C13 C14 1.388(2)
C13 H13 0.9500
C14 C15 1.388(2)
C14 H14 0.9500
C15 C16 1.391(2)
C15 H15 0.9500
C16 C17 1.387(2)
C16 H16 0.9500
C18 C19 1.388(2)
C18 C23 1.399(2)
C19 C20 1.393(2)
C19 H19 0.9500
C20 C21 1.383(2)
C20 H20 0.9500
C21 C22 1.392(2)
C22 C23 1.386(2)
C22 H22 0.9500
C23 H23 0.9500

loop_
_geom_hbond_atom_site_label_D
_geom_hbond_atom_site_label_H
_geom_hbond_atom_site_label_A
_geom_hbond_distance_DH
_geom_hbond_distance_HA
_geom_hbond_distance_DA
_geom_hbond_angle_DHA
_geom_hbond_site_symmetry_A
C22 H22 Br1 0.95 2.95 3.8272(17) 154.3 4_576

loop_
_geom_torsion_atom_site_label_1
_geom_torsion_atom_site_label_2
_geom_torsion_atom_site_label_3
_geom_torsion_atom_site_label_4
_geom_torsion
C17 O1 C1 C18 177.68(12)
C17 O1 C1 C2 -58.55(15)
O1 C1 C2 C11 39.45(18)
C18 C1 C2 C11 158.32(13)
O1 C1 C2 C3 -143.80(14)
C18 C1 C2 C3 -24.9(2)
C11 C2 C3 C4 -0.3(2)
C1 C2 C3 C4 -176.88(14)
C2 C3 C4 C5 -3.8(2)
C3 C4 C5 C6 -176.66(14)
C3 C4 C5 C10 1.6(2)
C4 C5 C6 C7 175.67(14)
C10 C5 C6 C7 -2.6(2)
C5 C6 C7 C8 -1.8(2)
C6 C7 C8 C9 3.0(2)
C7 C8 C9 C10 0.2(2)
C8 C9 C10 C5 -4.5(2)
C8 C9 C10 C11 178.67(14)
C4 C5 C10 C9 -172.67(13)
C6 C5 C10 C9 5.6(2)
C4 C5 C10 C11 4.3(2)
C6 C5 C10 C11 -177.35(13)
C3 C2 C11 C10 6.3(2)
C1 C2 C11 C10 -176.94(13)
C3 C2 C11 C12 -174.82(13)
C1 C2 C11 C12 1.9(2)
C9 C10 C11 C2 168.58(14)
C5 C10 C11 C2 -8.2(2)
C9 C10 C11 C12 -10.2(2)
C5 C10 C11 C12 173.02(13)
C2 C11 C12 C13 153.34(15)
C10 C11 C12 C13 -27.9(2)
C2 C11 C12 C17 -26.3(2)
C10 C11 C12 C17 152.52(14)
C17 C12 C13 C14 -6.0(2)
C11 C12 C13 C14 174.41(14)
C12 C13 C14 C15 0.7(2)
C13 C14 C15 C16 3.1(2)
C14 C15 C16 C17 -1.4(2)
C1 O1 C17 C16 -144.06(13)
C1 O1 C17 C12 37.01(18)
C15 C16 C17 O1 176.94(14)
C15 C16 C17 C12 -4.1(2)
C13 C12 C17 O1 -173.38(13)
C11 C12 C17 O1 6.3(2)
C13 C12 C17 C16 7.7(2)
C11 C12 C17 C16 -172.62(14)
O1 C1 C18 C19 -122.31(14)
C2 C1 C18 C19 117.16(16)
O1 C1 C18 C23 58.68(17)
C2 C1 C18 C23 -61.85(18)
C23 C18 C19 C20 0.4(2)
C1 C18 C19 C20 -178.66(14)
C18 C19 C20 C21 -0.1(2)
C19 C20 C21 C22 -0.1(2)
C19 C20 C21 Br1 -179.45(11)
C20 C21 C22 C23 0.1(2)
Br1 C21 C22 C23 179.47(12)
C21 C22 C23 C18 0.1(2)
C19 C18 C23 C22 -0.3(2)
C1 C18 C23 C22 178.69(14)
